data_1514682
loop_
_publ_author_name
'Robinson, Emily R. T.'
'Fallan, Charlene'
'Simal, Carmen'
'Slawin, Alexandra M. Z.'
'Smith, Andrew D.'

_publ_section_title
;
 Anhydrides as \a,\b-unsaturated acyl ammonium precursors:
 isothiourea-promoted catalytic asymmetric annulation processes
;
_journal_issue 5
_journal_name_full 'Chemical Science'
_journal_page_first 2193
_journal_paper_doi 10.1039/c3sc50199j
_journal_volume 4
_journal_year 2013
_chemical_absolute_configuration ad
_chemical_formula_moiety 'C28 H27 Cl N2 O S'
_chemical_formula_sum 'C28 H27 Cl N2 O S'
_chemical_formula_weight 475.05
_space_group_IT_number 19
_symmetry_cell_setting orthorhombic
_symmetry_Int_Tables_number 19
_symmetry_space_group_name_Hall 'P 2ac 2ab'
_symmetry_space_group_name_H-M 'P 21 21 21'
_atom_sites_solution_hydrogens geom
_atom_sites_solution_primary direct
_atom_sites_solution_secondary difmap
_cell_angle_alpha 90.0000
_cell_angle_beta 90.0000
_cell_angle_gamma 90.0000
_cell_formula_units_Z 4
_cell_length_a 11.741(3)
_cell_length_b 12.620(3)
_cell_length_c 15.891(4)
_cell_measurement_reflns_used 8676
_cell_measurement_temperature 93
_cell_measurement_theta_max 25.35
_cell_measurement_theta_min 2.06
_cell_volume 2354.6(10)
_computing_cell_refinement 'CrystalClear-SM Expert 2.0 rc13'
_computing_data_collection 'CrystalClear-SM Expert 2.0 rc13 (Rigaku, 2009)'
_computing_data_reduction 'CrystalClear-SM Expert 2.0 rc13'
_computing_molecular_graphics 'CrystalStructure 4.0'
_computing_publication_material 'CrystalStructure 4.0 (Rigaku, 2010)'
_computing_structure_refinement 'SHELXL97 (Sheldrick, 2008)'
_computing_structure_solution 'SIR2004 (Burla, et al., 2005)'
_diffrn_ambient_temperature 93
_diffrn_detector_area_resol_mean 14.629
_diffrn_measured_fraction_theta_full 0.999
_diffrn_measured_fraction_theta_max 0.995
_diffrn_measurement_device_type 'Rigaku Mercury70'
_diffrn_measurement_method \w
_diffrn_radiation_type 'Mo K\a'
_diffrn_radiation_wavelength 0.71075
_diffrn_reflns_av_R_equivalents 0.0796
_diffrn_reflns_limit_h_max 14
_diffrn_reflns_limit_h_min -14
_diffrn_reflns_limit_k_max 11
_diffrn_reflns_limit_k_min -15
_diffrn_reflns_limit_l_max 19
_diffrn_reflns_limit_l_min -18
_diffrn_reflns_number 14927
_diffrn_reflns_theta_full 25.00
_diffrn_reflns_theta_max 25.36
_diffrn_standards_number 0
_exptl_absorpt_coefficient_mu 0.275
_exptl_absorpt_correction_T_max 0.986
_exptl_absorpt_correction_T_min 0.569
_exptl_absorpt_correction_type multi-scan
_exptl_absorpt_process_details 'REQAB (Rigaku, 1998)'
_exptl_crystal_colour colorless
_exptl_crystal_density_diffrn 1.340
_exptl_crystal_density_method 'not measured'
_exptl_crystal_description prism
_exptl_crystal_F_000 1000.00
_exptl_crystal_size_max 0.120
_exptl_crystal_size_mid 0.120
_exptl_crystal_size_min 0.050
_refine_diff_density_max 0.370
_refine_diff_density_min -0.320
_refine_ls_abs_structure_details 'Flack, H. D. (1983), Acta Cryst. A39, 876-881. 1841 Friedel Pairs'
_refine_ls_abs_structure_Flack 0.00(7)
_refine_ls_extinction_method none
_refine_ls_goodness_of_fit_ref 1.059
_refine_ls_hydrogen_treatment constr
_refine_ls_number_parameters 298
_refine_ls_number_reflns 4279
_refine_ls_number_restraints 0
_refine_ls_R_factor_gt 0.0499
_refine_ls_shift/su_max 0.000
_refine_ls_structure_factor_coef Fsqd
_refine_ls_weighting_details 'w = 1/[\s^2^(Fo^2^)+(0.0524P)^2^+0.0000P] where P=(Fo^2^+2Fc^2^)/3'
_refine_ls_weighting_scheme calc
_refine_ls_wR_factor_ref 0.1148
_reflns_number_gt 3877
_reflns_number_total 4279
_reflns_threshold_expression F^2^>2.0\s(F^2^)
_cod_data_source_file c3sc50199j.txt
_cod_data_source_block 53
_cod_original_cell_volume 2354.6(9)
_cod_database_code 1514682

loop_
_symmetry_equiv_pos_site_id
_symmetry_equiv_pos_as_xyz
1 +X,+Y,+Z
2 1/2+X,1/2-Y,-Z
3 -X,1/2+Y,1/2-Z
4 1/2-X,-Y,1/2+Z

loop_
_atom_site_label
_atom_site_type_symbol
_atom_site_fract_x
_atom_site_fract_y
_atom_site_fract_z
_atom_site_U_iso_or_equiv
_atom_site_adp_type
_atom_site_occupancy
_atom_site_symmetry_multiplicity
_atom_site_calc_flag
_atom_site_refinement_flags
Cl1 Cl 0.05125(7) 0.35643(7) 0.59775(5) 0.0378(3) Uani 1.0 4 d .
S2 S -0.21998(6) 0.10510(6) 0.50817(4) 0.02442(19) Uani 1.0 4 d .
O7 O -0.07990(17) 0.19535(17) 0.41601(12) 0.0316(5) Uani 1.0 4 d .
N1 N 0.01393(18) 0.10561(19) 0.51795(13) 0.0212(5) Uani 1.0 4 d .
N3 N -0.09363(18) 0.01932(18) 0.62243(13) 0.0214(6) Uani 1.0 4 d .
C2 C -0.0881(3) 0.0773(3) 0.55233(16) 0.0225(7) Uani 1.0 4 d .
C4 C 0.0068(3) -0.0102(3) 0.67300(17) 0.0226(7) Uani 1.0 4 d .
C5 C 0.1027(3) 0.0673(3) 0.65432(16) 0.0240(7) Uani 1.0 4 d .
C6 C 0.1226(3) 0.0708(3) 0.55813(16) 0.0218(6) Uani 1.0 4 d .
C7 C 0.0123(3) 0.1652(3) 0.44290(18) 0.0256(7) Uani 1.0 4 d .
C8 C 0.1194(3) 0.1850(3) 0.39744(17) 0.0242(6) Uani 1.0 4 d .
C9 C 0.1127(3) 0.2394(3) 0.32589(17) 0.0269(7) Uani 1.0 4 d .
C10 C 0.2037(3) 0.2702(3) 0.26816(17) 0.0254(7) Uani 1.0 4 d .
C11 C 0.3186(3) 0.2455(3) 0.28258(19) 0.0277(7) Uani 1.0 4 d .
C12 C 0.4004(3) 0.2803(3) 0.22603(19) 0.0332(8) Uani 1.0 4 d .
C13 C 0.3721(3) 0.3409(3) 0.15745(19) 0.0381(8) Uani 1.0 4 d .
C14 C 0.2587(3) 0.3662(3) 0.14285(18) 0.0388(8) Uani 1.0 4 d .
C15 C 0.1752(3) 0.3297(3) 0.19741(18) 0.0313(8) Uani 1.0 4 d .
C16 C -0.2846(3) 0.0297(3) 0.58790(17) 0.0241(7) Uani 1.0 4 d .
C17 C -0.4010(3) 0.0098(3) 0.59809(18) 0.0275(7) Uani 1.0 4 d .
C18 C -0.4330(3) -0.0496(3) 0.66665(19) 0.0323(8) Uani 1.0 4 d .
C19 C -0.3533(3) -0.0883(3) 0.72388(18) 0.0297(7) Uani 1.0 4 d .
C20 C -0.2374(3) -0.0685(3) 0.71458(17) 0.0254(7) Uani 1.0 4 d .
C21 C -0.2057(3) -0.0094(3) 0.64483(17) 0.0233(7) Uani 1.0 4 d .
C22 C 0.2106(3) 0.0420(3) 0.70587(16) 0.0250(7) Uani 1.0 4 d .
C23 C 0.1824(3) 0.0387(3) 0.79973(17) 0.0315(8) Uani 1.0 4 d .
C24 C 0.3027(3) 0.1261(3) 0.6916(2) 0.0345(8) Uani 1.0 4 d .
C25 C 0.1646(3) -0.0320(3) 0.52043(17) 0.0283(7) Uani 1.0 4 d .
C26 C 0.2805(4) -0.0550(3) 0.52065(19) 0.0443(9) Uani 1.0 4 d .
C27 C 0.3196(4) -0.1532(4) 0.4909(2) 0.0605(13) Uani 1.0 4 d .
C28 C 0.2438(5) -0.2256(4) 0.4578(3) 0.0655(15) Uani 1.0 4 d .
C29 C 0.1301(5) -0.2024(3) 0.4537(3) 0.0606(13) Uani 1.0 4 d .
C30 C 0.0909(4) -0.1072(3) 0.48584(19) 0.0417(9) Uani 1.0 4 d .
H4A H 0.0311 -0.0832 0.6588 0.0272 Uiso 1.0 4 calc R
H4B H -0.0124 -0.0079 0.7336 0.0272 Uiso 1.0 4 calc R
H5 H 0.0760 0.1392 0.6719 0.0287 Uiso 1.0 4 calc R
H6 H 0.1812 0.1264 0.5466 0.0262 Uiso 1.0 4 calc R
H8 H 0.1903 0.1599 0.4183 0.0291 Uiso 1.0 4 calc R
H9 H 0.0383 0.2612 0.3101 0.0323 Uiso 1.0 4 calc R
H11 H 0.3402 0.2054 0.3306 0.0333 Uiso 1.0 4 calc R
H12 H 0.4779 0.2618 0.2350 0.0398 Uiso 1.0 4 calc R
H13 H 0.4297 0.3654 0.1202 0.0458 Uiso 1.0 4 calc R
H14 H 0.2383 0.4084 0.0957 0.0465 Uiso 1.0 4 calc R
H15 H 0.0975 0.3456 0.1864 0.0376 Uiso 1.0 4 calc R
H17 H -0.4556 0.0363 0.5593 0.0329 Uiso 1.0 4 calc R
H18 H -0.5114 -0.0646 0.6752 0.0387 Uiso 1.0 4 calc R
H19 H -0.3787 -0.1292 0.7704 0.0356 Uiso 1.0 4 calc R
H20 H -0.1829 -0.0941 0.7539 0.0305 Uiso 1.0 4 calc R
H22 H 0.2408 -0.0287 0.6882 0.0300 Uiso 1.0 4 calc R
H23A H 0.1553 0.1085 0.8179 0.0378 Uiso 1.0 4 calc R
H23B H 0.2508 0.0197 0.8316 0.0378 Uiso 1.0 4 calc R
H23C H 0.1229 -0.0143 0.8098 0.0378 Uiso 1.0 4 calc R
H24A H 0.2725 0.1960 0.7064 0.0414 Uiso 1.0 4 calc R
H24B H 0.3255 0.1258 0.6322 0.0414 Uiso 1.0 4 calc R
H24C H 0.3690 0.1102 0.7269 0.0414 Uiso 1.0 4 calc R
H26 H 0.3333 -0.0040 0.5410 0.0532 Uiso 1.0 4 calc R
H27 H 0.3985 -0.1698 0.4935 0.0726 Uiso 1.0 4 calc R
H28 H 0.2707 -0.2919 0.4378 0.0786 Uiso 1.0 4 calc R
H29 H 0.0784 -0.2513 0.4290 0.0727 Uiso 1.0 4 calc R
H30 H 0.0115 -0.0925 0.4843 0.0501 Uiso 1.0 4 calc R

loop_
_atom_site_aniso_label
_atom_site_aniso_U_11
_atom_site_aniso_U_22
_atom_site_aniso_U_33
_atom_site_aniso_U_12
_atom_site_aniso_U_13
_atom_site_aniso_U_23
Cl1 0.0334(5) 0.0389(5) 0.0411(5) -0.0040(4) 0.0105(4) -0.0019(4)
S2 0.0187(4) 0.0276(4) 0.0270(4) 0.0006(3) -0.0020(3) 0.0008(3)
O7 0.0224(11) 0.0410(14) 0.0316(11) 0.0006(10) -0.0043(10) 0.0080(10)
N1 0.0189(12) 0.0253(13) 0.0193(11) 0.0002(10) -0.0009(10) 0.0016(10)
N3 0.0197(12) 0.0212(13) 0.0234(12) -0.0003(11) -0.0021(10) 0.0008(10)
C2 0.0209(15) 0.0264(16) 0.0202(14) 0.0001(13) -0.0024(12) -0.0007(12)
C4 0.0182(13) 0.0284(17) 0.0213(14) 0.0027(13) -0.0034(12) 0.0007(12)
C5 0.0244(16) 0.0231(15) 0.0244(14) 0.0003(14) -0.0029(13) 0.0003(12)
C6 0.0176(14) 0.0262(16) 0.0217(14) 0.0015(13) -0.0030(12) 0.0017(12)
C7 0.0248(16) 0.0290(18) 0.0230(15) -0.0017(14) -0.0026(13) 0.0030(13)
C8 0.0212(14) 0.0256(16) 0.0259(15) 0.0009(13) -0.0010(13) 0.0028(12)
C9 0.0216(15) 0.0321(18) 0.0270(15) -0.0052(14) -0.0024(13) -0.0028(13)
C10 0.0307(16) 0.0252(16) 0.0203(14) -0.0050(14) 0.0010(14) -0.0007(11)
C11 0.0314(17) 0.0249(17) 0.0268(16) 0.0000(14) -0.0038(14) -0.0027(13)
C12 0.0311(18) 0.0337(19) 0.0348(17) -0.0052(15) 0.0048(15) -0.0127(14)
C13 0.041(2) 0.044(2) 0.0299(17) -0.0146(18) 0.0109(16) -0.0056(15)
C14 0.052(3) 0.039(2) 0.0253(16) -0.0060(18) 0.0036(16) 0.0069(14)
C15 0.0348(18) 0.0336(19) 0.0256(16) -0.0006(15) -0.0028(14) 0.0027(13)
C16 0.0226(14) 0.0224(16) 0.0274(15) -0.0005(13) 0.0003(14) -0.0012(12)
C17 0.0175(14) 0.0316(17) 0.0333(16) 0.0023(13) -0.0020(14) -0.0006(13)
C18 0.0243(16) 0.0327(19) 0.0399(18) -0.0013(15) 0.0059(15) -0.0031(14)
C19 0.0288(16) 0.0289(18) 0.0314(16) -0.0002(15) 0.0039(14) 0.0032(13)
C20 0.0266(15) 0.0237(16) 0.0259(14) 0.0003(14) 0.0011(13) 0.0019(12)
C21 0.0194(14) 0.0241(17) 0.0265(15) 0.0022(13) 0.0010(12) -0.0036(12)
C22 0.0229(15) 0.0270(17) 0.0252(14) 0.0025(13) -0.0040(13) 0.0010(12)
C23 0.0284(17) 0.041(2) 0.0250(16) 0.0016(15) -0.0061(13) -0.0023(13)
C24 0.0265(17) 0.037(2) 0.0403(18) -0.0021(15) -0.0074(14) 0.0022(14)
C25 0.0347(17) 0.0303(18) 0.0198(14) 0.0048(14) 0.0016(13) 0.0046(12)
C26 0.044(2) 0.062(3) 0.0262(16) 0.022(2) -0.0030(16) -0.0045(16)
C27 0.077(3) 0.082(4) 0.0232(18) 0.054(3) 0.0064(19) 0.0043(18)
C28 0.121(5) 0.038(3) 0.037(2) 0.032(3) 0.030(3) 0.0101(17)
C29 0.093(4) 0.032(3) 0.056(3) -0.004(3) 0.034(3) -0.0056(18)
C30 0.054(3) 0.0286(18) 0.0429(18) -0.0055(17) 0.0193(17) -0.0038(15)

loop_
_atom_type_symbol
_atom_type_description
_atom_type_scat_dispersion_real
_atom_type_scat_dispersion_imag
_atom_type_scat_source
C C 0.0033 0.0016
;
International Tables for Crystallography
(1992, Vol. C, Tables 4.2.6.8 and 6.1.1.4)
;
H H 0.0000 0.0000
;
International Tables for Crystallography
(1992, Vol. C, Table 6.1.1.4)
;
Cl Cl 0.1484 0.1585
;
International Tables for Crystallography
(1992, Vol. C, Tables 4.2.6.8 and 6.1.1.4)
;
N N 0.0061 0.0033
;
International Tables for Crystallography
(1992, Vol. C, Tables 4.2.6.8 and 6.1.1.4)
;
O O 0.0106 0.0060
;
International Tables for Crystallography
(1992, Vol. C, Tables 4.2.6.8 and 6.1.1.4)
;
S S 0.1246 0.1234
;
International Tables for Crystallography
(1992, Vol. C, Tables 4.2.6.8 and 6.1.1.4)
;

loop_
_geom_angle_atom_site_label_1
_geom_angle_atom_site_label_2
_geom_angle_atom_site_label_3
_geom_angle
_geom_angle_publ_flag
C2 S2 C16 89.11(13) yes
C2 N1 C6 120.1(3) yes
C2 N1 C7 117.8(3) yes
C6 N1 C7 122.0(3) yes
C2 N3 C4 123.7(3) yes
C2 N3 C21 113.4(3) yes
C4 N3 C21 122.9(3) yes
S2 C2 N1 124.7(2) yes
S2 C2 N3 113.87(19) yes
N1 C2 N3 121.4(3) yes
N3 C4 C5 108.9(3) yes
C4 C5 C6 108.9(3) yes
C4 C5 C22 111.8(3) yes
C6 C5 C22 114.0(3) yes
N1 C6 C5 107.6(2) yes
N1 C6 C25 111.3(3) yes
C5 C6 C25 114.6(3) yes
O7 C7 N1 118.2(3) yes
O7 C7 C8 122.1(3) yes
N1 C7 C8 119.6(3) yes
C7 C8 C9 117.2(3) yes
C8 C9 C10 129.1(3) yes
C9 C10 C11 122.8(3) yes
C9 C10 C15 118.4(3) yes
C11 C10 C15 118.8(3) yes
C10 C11 C12 119.3(3) yes
C11 C12 C13 121.5(3) yes
C12 C13 C14 119.6(3) yes
C13 C14 C15 119.8(3) yes
C10 C15 C14 120.9(3) yes
S2 C16 C17 127.1(3) yes
S2 C16 C21 112.0(2) yes
C17 C16 C21 120.9(3) yes
C16 C17 C18 117.2(3) yes
C17 C18 C19 121.7(3) yes
C18 C19 C20 121.7(3) yes
C19 C20 C21 116.3(3) yes
N3 C21 C16 111.6(3) yes
N3 C21 C20 126.1(3) yes
C16 C21 C20 122.3(3) yes
C5 C22 C23 110.2(3) yes
C5 C22 C24 110.9(3) yes
C23 C22 C24 108.5(3) yes
C6 C25 C26 119.8(3) yes
C6 C25 C30 122.4(3) yes
C26 C25 C30 117.8(3) yes
C25 C26 C27 120.2(4) yes
C26 C27 C28 120.1(5) yes
C27 C28 C29 120.4(4) yes
C28 C29 C30 119.5(4) yes
C25 C30 C29 121.9(4) yes
N3 C4 H4A 109.912 no
N3 C4 H4B 109.915 no
C5 C4 H4A 109.913 no
C5 C4 H4B 109.912 no
H4A C4 H4B 108.318 no
C4 C5 H5 107.291 no
C6 C5 H5 107.285 no
C22 C5 H5 107.283 no
N1 C6 H6 107.713 no
C5 C6 H6 107.723 no
C25 C6 H6 107.719 no
C7 C8 H8 121.408 no
C9 C8 H8 121.407 no
C8 C9 H9 115.428 no
C10 C9 H9 115.434 no
C10 C11 H11 120.335 no
C12 C11 H11 120.332 no
C11 C12 H12 119.235 no
C13 C12 H12 119.226 no
C12 C13 H13 120.226 no
C14 C13 H13 120.216 no
C13 C14 H14 120.114 no
C15 C14 H14 120.115 no
C10 C15 H15 119.543 no
C14 C15 H15 119.536 no
C16 C17 H17 121.417 no
C18 C17 H17 121.422 no
C17 C18 H18 119.167 no
C19 C18 H18 119.179 no
C18 C19 H19 119.178 no
C20 C19 H19 119.168 no
C19 C20 H20 121.839 no
C21 C20 H20 121.844 no
C5 C22 H22 109.062 no
C23 C22 H22 109.059 no
C24 C22 H22 109.070 no
C22 C23 H23A 109.470 no
C22 C23 H23B 109.471 no
C22 C23 H23C 109.469 no
H23A C23 H23B 109.477 no
H23A C23 H23C 109.467 no
H23B C23 H23C 109.474 no
C22 C24 H24A 109.475 no
C22 C24 H24B 109.470 no
C22 C24 H24C 109.471 no
H24A C24 H24B 109.474 no
H24A C24 H24C 109.466 no
H24B C24 H24C 109.471 no
C25 C26 H26 119.888 no
C27 C26 H26 119.883 no
C26 C27 H27 119.937 no
C28 C27 H27 119.954 no
C27 C28 H28 119.783 no
C29 C28 H28 119.795 no
C28 C29 H29 120.264 no
C30 C29 H29 120.259 no
C25 C30 H30 119.047 no
C29 C30 H30 119.056 no

loop_
_geom_bond_atom_site_label_1
_geom_bond_atom_site_label_2
_geom_bond_distance
_geom_bond_publ_flag
S2 C2 1.736(3) yes
S2 C16 1.757(3) yes
O7 C7 1.225(4) yes
N1 C2 1.364(4) yes
N1 C6 1.492(4) yes
N1 C7 1.410(4) yes
N3 C2 1.335(4) yes
N3 C4 1.475(4) yes
N3 C21 1.411(4) yes
C4 C5 1.520(4) yes
C5 C6 1.547(4) yes
C5 C22 1.543(4) yes
C6 C25 1.512(5) yes
C7 C8 1.471(4) yes
C8 C9 1.330(4) yes
C9 C10 1.461(4) yes
C10 C11 1.404(5) yes
C10 C15 1.393(4) yes
C11 C12 1.387(5) yes
C12 C13 1.372(5) yes
C13 C14 1.389(5) yes
C14 C15 1.387(5) yes
C16 C17 1.399(4) yes
C16 C21 1.386(4) yes
C17 C18 1.375(5) yes
C18 C19 1.393(5) yes
C19 C20 1.392(5) yes
C20 C21 1.387(4) yes
C22 C23 1.529(4) yes
C22 C24 1.532(5) yes
C25 C26 1.390(5) yes
C25 C30 1.397(5) yes
C26 C27 1.404(6) yes
C27 C28 1.380(7) yes
C28 C29 1.368(8) yes
C29 C30 1.385(6) yes
C4 H4A 0.990 no
C4 H4B 0.990 no
C5 H5 1.000 no
C6 H6 1.000 no
C8 H8 0.950 no
C9 H9 0.950 no
C11 H11 0.950 no
C12 H12 0.950 no
C13 H13 0.950 no
C14 H14 0.950 no
C15 H15 0.950 no
C17 H17 0.950 no
C18 H18 0.950 no
C19 H19 0.950 no
C20 H20 0.950 no
C22 H22 1.000 no
C23 H23A 0.980 no
C23 H23B 0.980 no
C23 H23C 0.980 no
C24 H24A 0.980 no
C24 H24B 0.980 no
C24 H24C 0.980 no
C26 H26 0.950 no
C27 H27 0.950 no
C28 H28 0.950 no
C29 H29 0.950 no
C30 H30 0.950 no

loop_
_geom_contact_atom_site_label_1
_geom_contact_atom_site_label_2
_geom_contact_distance
_geom_contact_publ_flag
_geom_contact_site_symmetry_2
S2 O7 2.479(3) no .
S2 C7 3.015(3) no .
O7 C2 2.631(4) no .
O7 C9 2.734(4) no .
N1 C4 2.866(4) no .
N1 C21 3.581(4) no .
N1 C30 2.879(5) no .
N3 C6 2.812(4) no .
N3 C25 3.499(4) no .
N3 C30 3.457(4) no .
C2 C5 2.767(4) no .
C2 C25 3.312(4) no .
C2 C30 3.310(5) no .
C4 C20 3.033(4) no .
C4 C23 2.947(4) no .
C4 C25 3.064(4) no .
C4 C30 3.364(5) no .
C5 C26 3.354(5) no .
C5 C30 3.469(5) no .
C6 C8 2.932(4) no .
C6 C24 3.075(4) no .
C7 C25 3.304(5) no .
C8 C11 3.064(4) no .
C8 C25 3.406(5) no .
C10 C13 2.793(5) no .
C11 C14 2.783(5) no .
C12 C15 2.755(5) no .
C16 C19 2.745(4) no .
C17 C20 2.845(4) no .
C18 C21 2.738(5) no .
C22 C25 3.138(4) no .
C22 C26 3.291(5) no .
C24 C26 3.559(5) no .
C25 C28 2.797(6) no .
C26 C29 2.777(6) no .
C27 C30 2.749(6) no .
Cl1 S2 3.2068(12) no 2_556
Cl1 N1 3.438(3) no .
Cl1 C7 3.477(3) no .
Cl1 C11 3.568(4) no 2_456
Cl1 C17 3.584(3) no 2_556
S2 Cl1 3.2068(12) no 2_456
S2 C8 3.581(3) no 2_456
O7 C19 3.430(4) no 4_454
O7 C24 3.146(4) no 2_456
N1 Cl1 3.438(3) no .
N3 C11 3.485(4) no 2_456
N3 C12 3.493(4) no 2_456
C4 C12 3.543(5) no 2_456
C5 C12 3.599(5) no 2_456
C7 Cl1 3.477(3) no .
C8 S2 3.581(3) no 2_556
C9 C16 3.439(4) no 2_556
C9 C17 3.392(5) no 2_556
C10 C16 3.410(4) no 2_556
C10 C21 3.486(4) no 2_556
C11 Cl1 3.568(4) no 2_556
C11 N3 3.485(4) no 2_556
C11 C21 3.536(5) no 2_556
C11 C23 3.597(5) no 4_554
C12 N3 3.493(4) no 2_556
C12 C4 3.543(5) no 2_556
C12 C5 3.599(5) no 2_556
C14 C20 3.413(5) no 2_556
C14 C28 3.435(5) no 4_554
C15 C19 3.510(5) no 2_556
C15 C20 3.477(5) no 2_556
C16 C9 3.439(4) no 2_456
C16 C10 3.410(4) no 2_456
C17 Cl1 3.584(3) no 2_456
C17 C9 3.392(5) no 2_456
C19 O7 3.430(4) no 4_455
C19 C15 3.510(5) no 2_456
C20 C14 3.413(5) no 2_456
C20 C15 3.477(5) no 2_456
C21 C10 3.486(4) no 2_456
C21 C11 3.536(5) no 2_456
C23 C11 3.597(5) no 4_555
C23 C26 3.544(5) no 4_555
C23 C27 3.364(5) no 4_555
C23 C28 3.553(5) no 4_555
C24 O7 3.146(4) no 2_556
C26 C23 3.544(5) no 4_554
C27 C23 3.364(5) no 4_554
C28 C14 3.435(5) no 4_555
C28 C23 3.553(5) no 4_554
S2 H17 3.0112 no .
O7 H8 3.2037 no .
O7 H9 2.3341 no .
N1 H4A 3.2748 no .
N1 H5 2.5874 no .
N1 H8 2.6954 no .
N1 H30 2.5573 no .
N3 H5 2.6214 no .
N3 H20 2.7401 no .
N3 H30 2.8868 no .
C2 H4A 2.9867 no .
C2 H4B 3.2010 no .
C2 H5 2.8159 no .
C2 H6 3.2233 no .
C2 H30 2.6705 no .
C4 H6 3.3460 no .
C4 H20 2.7808 no .
C4 H22 2.7679 no .
C4 H23A 3.2536 no .
C4 H23C 2.5666 no .
C4 H30 3.1737 no .
C5 H23A 2.7221 no .
C5 H23B 3.3654 no .
C5 H23C 2.6875 no .
C5 H24A 2.7026 no .
C5 H24B 2.7417 no .
C5 H24C 3.3765 no .
C5 H26 3.3742 no .
C5 H30 3.5368 no .
C6 H4A 2.7362 no .
C6 H4B 3.3581 no .
C6 H8 2.6146 no .
C6 H22 2.7887 no .
C6 H24A 3.3395 no .
C6 H24B 2.7477 no .
C6 H26 2.6623 no .
C6 H30 2.7061 no .
C7 H6 2.6251 no .
C7 H9 2.4520 no .
C7 H30 3.3191 no .
C8 H6 2.5877 no .
C8 H11 2.8131 no .
C9 H11 2.7055 no .
C9 H15 2.5970 no .
C10 H8 2.7664 no .
C10 H12 3.2644 no .
C10 H14 3.2743 no .
C11 H8 2.8440 no .
C11 H9 3.3263 no .
C11 H13 3.2629 no .
C11 H15 3.2667 no .
C12 H14 3.2448 no .
C13 H11 3.2614 no .
C13 H15 3.2571 no .
C14 H12 3.2418 no .
C15 H9 2.5573 no .
C15 H11 3.2701 no .
C15 H13 3.2611 no .
C16 H18 3.2301 no .
C16 H20 3.2895 no .
C17 H19 3.2627 no .
C18 H20 3.2950 no .
C19 H17 3.2794 no .
C20 H4A 3.2791 no .
C20 H4B 2.7658 no .
C20 H18 3.2784 no .
C21 H4A 2.9401 no .
C21 H4B 2.6723 no .
C21 H17 3.2844 no .
C21 H19 3.2238 no .
C22 H4A 2.7383 no .
C22 H4B 2.7297 no .
C22 H6 2.7669 no .
C22 H26 3.0455 no .
C23 H4A 3.2459 no .
C23 H4B 2.5849 no .
C23 H5 2.7014 no .
C23 H24A 2.6951 no .
C23 H24B 3.3344 no .
C23 H24C 2.6370 no .
C24 H5 2.6854 no .
C24 H6 2.7087 no .
C24 H23A 2.6595 no .
C24 H23B 2.6699 no .
C24 H23C 3.3361 no .
C24 H26 2.9244 no .
C25 H4A 2.7768 no .
C25 H5 3.3979 no .
C25 H8 2.9315 no .
C25 H22 2.8122 no .
C25 H24B 3.2704 no .
C25 H27 3.2775 no .
C25 H29 3.2855 no .
C26 H6 2.6012 no .
C26 H8 3.3352 no .
C26 H22 2.7232 no .
C26 H24B 2.9383 no .
C26 H28 3.2696 no .
C26 H30 3.2445 no .
C27 H29 3.2435 no .
C28 H26 3.2661 no .
C28 H30 3.2302 no .
C29 H27 3.2403 no .
C30 H4A 2.8528 no .
C30 H6 3.2785 no .
C30 H26 3.2500 no .
C30 H28 3.2371 no .
H4A H5 2.8627 no .
H4A H20 2.9346 no .
H4A H22 2.5989 no .
H4A H23C 2.7711 no .
H4A H30 2.7843 no .
H4B H5 2.3426 no .
H4B H20 2.3003 no .
H4B H22 3.0709 no .
H4B H23A 2.7986 no .
H4B H23B 3.4787 no .
H4B H23C 1.9990 no .
H5 H6 2.3482 no .
H5 H22 2.8814 no .
H5 H23A 2.5302 no .
H5 H23B 3.5963 no .
H5 H23C 2.9763 no .
H5 H24A 2.4782 no .
H5 H24B 3.0016 no .
H5 H24C 3.5681 no .
H6 H8 2.0860 no .
H6 H22 3.0626 no .
H6 H24A 2.8927 no .
H6 H24B 2.1726 no .
H6 H26 2.4298 no .
H6 H30 3.5473 no .
H8 H9 2.7880 no .
H8 H11 2.3167 no .
H8 H26 3.3020 no .
H9 H15 2.3418 no .
H11 H12 2.3307 no .
H12 H13 2.3146 no .
H13 H14 2.3441 no .
H14 H15 2.3322 no .
H17 H18 2.3333 no .
H18 H19 2.3196 no .
H19 H20 2.3558 no .
H22 H23A 2.8726 no .
H22 H23B 2.3623 no .
H22 H23C 2.3848 no .
H22 H24A 2.8755 no .
H22 H24B 2.3634 no .
H22 H24C 2.3911 no .
H22 H26 2.5977 no .
H23A H24A 2.5005 no .
H23A H24B 3.5698 no .
H23A H24C 2.8952 no .
H23B H24A 2.9964 no .
H23B H24B 3.5500 no .
H23B H24C 2.4494 no .
H23C H24A 3.5824 no .
H23C H24C 3.5434 no .
H24B H26 2.1906 no .
H24C H26 3.3141 no .
H26 H27 2.3517 no .
H27 H28 2.3259 no .
H28 H29 2.3196 no .
H29 H30 2.3249 no .
Cl1 H4B 3.2121 no 3_556
Cl1 H5 2.9981 no .
Cl1 H6 3.3791 no .
Cl1 H11 2.8369 no 2_456
Cl1 H12 3.1673 no 2_456
Cl1 H13 3.5360 no 4_565
Cl1 H17 2.8404 no 2_556
Cl1 H20 2.8880 no 3_556
Cl1 H23C 2.9997 no 3_556
S2 H8 3.3570 no 2_456
S2 H11 3.5753 no 2_456
S2 H14 2.9884 no 3_545
O7 H19 2.5073 no 4_454
O7 H24A 2.9438 no 2_456
O7 H24B 2.6292 no 2_456
O7 H24C 3.3968 no 2_456
N3 H28 3.4184 no 2_446
C2 H11 3.4191 no 2_456
C4 H12 3.4760 no 2_456
C4 H12 3.3291 no 4_555
C5 H12 3.1457 no 2_456
C7 H19 3.1908 no 4_454
C8 H19 3.5433 no 4_454
C8 H23B 3.1755 no 4_554
C9 H17 3.4628 no 2_556
C9 H18 3.4655 no 4_454
C9 H19 3.2031 no 4_454
C9 H24C 3.5353 no 2_456
C10 H22 3.3655 no 4_554
C11 H4A 3.3441 no 4_554
C11 H5 3.4308 no 2_556
C11 H22 3.1972 no 4_554
C11 H23B 3.5315 no 4_554
C11 H23C 3.0295 no 4_554
C12 H4A 2.8248 no 4_554
C12 H4B 3.1159 no 2_556
C12 H5 2.8126 no 2_556
C12 H23A 3.3785 no 2_556
C13 H4A 3.4460 no 4_554
C13 H4B 3.0457 no 2_556
C13 H20 3.5514 no 2_556
C13 H23A 3.4089 no 2_556
C14 H20 3.3813 no 2_556
C14 H28 3.4086 no 4_554
C16 H14 3.3389 no 3_545
C16 H28 3.0973 no 2_446
C17 H9 3.3145 no 2_456
C17 H24B 3.5705 no 1_455
C17 H26 3.2539 no 1_455
C17 H28 3.4572 no 2_446
C17 H29 3.2997 no 2_446
C18 H15 3.4945 no 2_456
C18 H24C 3.2234 no 1_455
C18 H26 3.4421 no 1_455
C18 H28 3.5320 no 2_446
C18 H29 2.9397 no 2_446
C19 H9 3.3703 no 4_455
C19 H15 3.4276 no 2_456
C19 H24A 3.0879 no 3_546
C19 H28 3.3173 no 2_446
C19 H29 3.2624 no 2_446
C20 H24A 3.2522 no 3_546
C20 H28 2.9954 no 2_446
C21 H28 2.8435 no 2_446
C22 H18 3.5631 no 1_655
C23 H8 3.4736 no 4_555
C23 H11 3.1300 no 4_555
C23 H12 3.5229 no 2_456
C23 H13 3.4481 no 2_456
C24 H9 3.1103 no 2_556
C24 H18 3.2594 no 1_655
C24 H19 3.2711 no 3_556
C25 H23B 3.1640 no 4_554
C26 H17 3.3626 no 1_655
C26 H18 3.4667 no 1_655
C26 H23A 3.3770 no 4_554
C26 H23B 3.0589 no 4_554
C27 H13 3.4403 no 3_645
C27 H23A 2.8218 no 4_554
C27 H23B 3.1514 no 4_554
C27 H29 3.5080 no 2_546
C28 H14 3.1885 no 4_555
C28 H23A 2.9207 no 4_554
C28 H23B 3.2834 no 4_554
C29 H13 3.4235 no 4_555
C29 H15 3.5303 no 3_545
C29 H23A 3.5229 no 4_554
C29 H23B 3.3227 no 4_554
C29 H27 3.2706 no 2_446
C30 H15 3.5689 no 3_545
C30 H23B 3.2681 no 4_554
H4A C11 3.3441 no 4_555
H4A C12 2.8248 no 4_555
H4A C13 3.4460 no 4_555
H4A H11 3.4814 no 4_555
H4A H12 2.5608 no 4_555
H4B Cl1 3.2121 no 3_546
H4B C12 3.1159 no 2_456
H4B C13 3.0457 no 2_456
H4B H11 3.5604 no 4_555
H4B H12 3.1486 no 2_456
H4B H12 3.2290 no 4_555
H4B H13 3.0155 no 2_456
H5 Cl1 2.9981 no .
H5 C11 3.4308 no 2_456
H5 C12 2.8126 no 2_456
H5 H11 3.3935 no 2_456
H5 H12 2.2535 no 2_456
H6 Cl1 3.3791 no .
H8 S2 3.3570 no 2_556
H8 C23 3.4736 no 4_554
H8 H23B 2.7406 no 4_554
H8 H23C 3.3412 no 4_554
H9 C17 3.3145 no 2_556
H9 C19 3.3703 no 4_454
H9 C24 3.1103 no 2_456
H9 H17 3.2932 no 2_556
H9 H18 3.2938 no 4_454
H9 H19 2.5856 no 4_454
H9 H24A 3.1775 no 2_456
H9 H24B 3.0184 no 2_456
H9 H24C 2.6327 no 2_456
H11 Cl1 2.8369 no 2_556
H11 S2 3.5753 no 2_556
H11 C2 3.4191 no 2_556
H11 C23 3.1300 no 4_554
H11 H4A 3.4814 no 4_554
H11 H4B 3.5604 no 4_554
H11 H5 3.3935 no 2_556
H11 H22 3.3159 no 4_554
H11 H23B 3.0344 no 4_554
H11 H23C 2.4730 no 4_554
H12 Cl1 3.1673 no 2_556
H12 C4 3.4760 no 2_556
H12 C4 3.3291 no 4_554
H12 C5 3.1457 no 2_556
H12 C23 3.5229 no 2_556
H12 H4A 2.5608 no 4_554
H12 H4B 3.1486 no 2_556
H12 H4B 3.2290 no 4_554
H12 H5 2.2535 no 2_556
H12 H20 3.2187 no 4_554
H12 H23A 2.7798 no 2_556
H12 H23C 3.5457 no 4_554
H13 Cl1 3.5360 no 4_564
H13 C23 3.4481 no 2_556
H13 C27 3.4403 no 3_655
H13 C29 3.4235 no 4_554
H13 H4B 3.0155 no 2_556
H13 H17 3.5888 no 3_555
H13 H23A 2.8455 no 2_556
H13 H23C 3.1480 no 2_556
H13 H27 2.7452 no 3_655
H13 H29 3.3634 no 4_554
H14 S2 2.9884 no 3_555
H14 C16 3.3389 no 3_555
H14 C28 3.1885 no 4_554
H14 H20 3.4732 no 2_556
H14 H28 2.9100 no 4_554
H14 H30 3.1972 no 3_555
H15 C18 3.4945 no 2_556
H15 C19 3.4276 no 2_556
H15 C29 3.5303 no 3_555
H15 C30 3.5689 no 3_555
H15 H24C 3.0678 no 2_456
H15 H29 3.0206 no 3_555
H15 H30 3.0996 no 3_555
H17 Cl1 2.8404 no 2_456
H17 C9 3.4628 no 2_456
H17 C26 3.3626 no 1_455
H17 H9 3.2932 no 2_456
H17 H13 3.5888 no 3_545
H17 H24B 3.0374 no 1_455
H17 H24C 3.4939 no 1_455
H17 H26 2.5471 no 1_455
H17 H27 3.2851 no 1_455
H18 C9 3.4655 no 4_455
H18 C22 3.5631 no 1_455
H18 C24 3.2594 no 1_455
H18 C26 3.4667 no 1_455
H18 H9 3.2938 no 4_455
H18 H22 2.9515 no 1_455
H18 H24B 3.1480 no 1_455
H18 H24C 2.7416 no 1_455
H18 H26 2.9083 no 1_455
H18 H27 3.3489 no 1_455
H18 H29 3.0414 no 2_446
H19 O7 2.5073 no 4_455
H19 C7 3.1908 no 4_455
H19 C8 3.5433 no 4_455
H19 C9 3.2031 no 4_455
H19 C24 3.2711 no 3_546
H19 H9 2.5856 no 4_455
H19 H24A 2.5603 no 3_546
H19 H24B 3.5129 no 3_546
H19 H24C 3.2912 no 3_546
H19 H29 3.5455 no 2_446
H20 Cl1 2.8880 no 3_546
H20 C13 3.5514 no 2_456
H20 C14 3.3813 no 2_456
H20 H12 3.2187 no 4_555
H20 H14 3.4732 no 2_456
H20 H24A 2.9192 no 3_546
H20 H28 3.4114 no 2_446
H22 C10 3.3655 no 4_555
H22 C11 3.1972 no 4_555
H22 H11 3.3159 no 4_555
H22 H18 2.9515 no 1_655
H23A C12 3.3785 no 2_456
H23A C13 3.4089 no 2_456
H23A C26 3.3770 no 4_555
H23A C27 2.8218 no 4_555
H23A C28 2.9207 no 4_555
H23A C29 3.5229 no 4_555
H23A H12 2.7798 no 2_456
H23A H13 2.8455 no 2_456
H23A H27 2.9647 no 4_555
H23A H28 3.1213 no 4_555
H23B C8 3.1755 no 4_555
H23B C11 3.5315 no 4_555
H23B C25 3.1640 no 4_555
H23B C26 3.0589 no 4_555
H23B C27 3.1514 no 4_555
H23B C28 3.2834 no 4_555
H23B C29 3.3227 no 4_555
H23B C30 3.2681 no 4_555
H23B H8 2.7406 no 4_555
H23B H11 3.0344 no 4_555
H23B H26 3.4761 no 4_555
H23C Cl1 2.9997 no 3_546
H23C C11 3.0295 no 4_555
H23C H8 3.3412 no 4_555
H23C H11 2.4730 no 4_555
H23C H12 3.5457 no 4_555
H23C H13 3.1480 no 2_456
H24A O7 2.9438 no 2_556
H24A C19 3.0879 no 3_556
H24A C20 3.2522 no 3_556
H24A H9 3.1775 no 2_556
H24A H19 2.5603 no 3_556
H24A H20 2.9192 no 3_556
H24B O7 2.6292 no 2_556
H24B C17 3.5705 no 1_655
H24B H9 3.0184 no 2_556
H24B H17 3.0374 no 1_655
H24B H18 3.1480 no 1_655
H24B H19 3.5129 no 3_556
H24C O7 3.3968 no 2_556
H24C C9 3.5353 no 2_556
H24C C18 3.2234 no 1_655
H24C H9 2.6327 no 2_556
H24C H15 3.0678 no 2_556
H24C H17 3.4939 no 1_655
H24C H18 2.7416 no 1_655
H24C H19 3.2912 no 3_556
H26 C17 3.2539 no 1_655
H26 C18 3.4421 no 1_655
H26 H17 2.5471 no 1_655
H26 H18 2.9083 no 1_655
H26 H23B 3.4761 no 4_554
H27 C29 3.2706 no 2_546
H27 H13 2.7452 no 3_645
H27 H17 3.2851 no 1_655
H27 H18 3.3489 no 1_655
H27 H23A 2.9647 no 4_554
H27 H29 2.6401 no 2_546
H27 H30 3.2986 no 2_546
H28 N3 3.4184 no 2_546
H28 C14 3.4086 no 4_555
H28 C16 3.0973 no 2_546
H28 C17 3.4572 no 2_546
H28 C18 3.5320 no 2_546
H28 C19 3.3173 no 2_546
H28 C20 2.9954 no 2_546
H28 C21 2.8435 no 2_546
H28 H14 2.9100 no 4_555
H28 H20 3.4114 no 2_546
H28 H23A 3.1213 no 4_554
H28 H30 3.4134 no 2_546
H29 C17 3.2997 no 2_546
H29 C18 2.9397 no 2_546
H29 C19 3.2624 no 2_546
H29 C27 3.5080 no 2_446
H29 H13 3.3634 no 4_555
H29 H15 3.0206 no 3_545
H29 H18 3.0414 no 2_546
H29 H19 3.5455 no 2_546
H29 H27 2.6401 no 2_446
H30 H14 3.1972 no 3_545
H30 H15 3.0996 no 3_545
H30 H27 3.2986 no 2_446
H30 H28 3.4134 no 2_446

loop_
_geom_torsion_atom_site_label_1
_geom_torsion_atom_site_label_2
_geom_torsion_atom_site_label_3
_geom_torsion_atom_site_label_4
_geom_torsion
_geom_torsion_publ_flag
C2 S2 C16 C17 -179.4(3) no
C2 S2 C16 C21 1.98(19) no
C16 S2 C2 N1 174.5(3) no
C16 S2 C2 N3 -1.9(2) no
C2 N1 C6 C5 -33.5(3) no
C2 N1 C6 C25 92.8(3) no
C6 N1 C2 S2 -175.5(2) no
C6 N1 C2 N3 0.6(4) no
C2 N1 C7 O7 5.5(4) no
C2 N1 C7 C8 -171.6(3) no
C7 N1 C2 S2 2.6(4) no
C7 N1 C2 N3 178.8(3) no
C6 N1 C7 O7 -176.4(3) no
C6 N1 C7 C8 6.5(4) no
C7 N1 C6 C5 148.4(3) no
C7 N1 C6 C25 -85.3(3) no
C2 N3 C4 C5 21.8(4) no
C4 N3 C2 S2 -177.3(2) no
C4 N3 C2 N1 6.2(4) no
C2 N3 C21 C16 0.1(4) no
C2 N3 C21 C20 -179.5(3) no
C21 N3 C2 S2 1.4(3) no
C21 N3 C2 N1 -175.2(3) no
C4 N3 C21 C16 178.8(3) no
C4 N3 C21 C20 -0.8(4) no
C21 N3 C4 C5 -156.7(3) no
N3 C4 C5 C6 -53.8(3) no
N3 C4 C5 C22 179.42(19) no
C4 C5 C6 N1 59.5(3) no
C4 C5 C6 C25 -64.8(3) no
C4 C5 C22 C23 -55.2(3) no
C4 C5 C22 C24 -175.4(2) no
C6 C5 C22 C23 -179.2(2) no
C6 C5 C22 C24 60.6(3) no
C22 C5 C6 N1 -174.9(2) no
C22 C5 C6 C25 60.8(3) no
N1 C6 C25 C26 152.6(2) no
N1 C6 C25 C30 -28.4(4) no
C5 C6 C25 C26 -85.1(3) no
C5 C6 C25 C30 93.9(3) no
O7 C7 C8 C9 1.4(5) no
N1 C7 C8 C9 178.3(3) no
C7 C8 C9 C10 -179.9(3) no
C8 C9 C10 C11 -0.9(5) no
C8 C9 C10 C15 -178.6(3) no
C9 C10 C11 C12 -178.1(3) no
C9 C10 C15 C14 176.4(3) no
C11 C10 C15 C14 -1.4(5) no
C15 C10 C11 C12 -0.4(4) no
C10 C11 C12 C13 1.9(5) no
C11 C12 C13 C14 -1.5(5) no
C12 C13 C14 C15 -0.3(5) no
C13 C14 C15 C10 1.7(5) no
S2 C16 C17 C18 -178.46(18) no
S2 C16 C21 N3 -1.6(3) no
S2 C16 C21 C20 178.01(19) no
C17 C16 C21 N3 179.6(3) no
C17 C16 C21 C20 -0.7(5) no
C21 C16 C17 C18 0.1(4) no
C16 C17 C18 C19 0.2(5) no
C17 C18 C19 C20 0.1(5) no
C18 C19 C20 C21 -0.7(5) no
C19 C20 C21 N3 -179.4(3) no
C19 C20 C21 C16 1.0(4) no
C6 C25 C26 C27 175.8(3) no
C6 C25 C30 C29 -178.1(3) no
C26 C25 C30 C29 0.9(5) no
C30 C25 C26 C27 -3.3(5) no
C25 C26 C27 C28 2.9(5) no
C26 C27 C28 C29 -0.0(6) no
C27 C28 C29 C30 -2.3(6) no
C28 C29 C30 C25 1.9(6) no
